data_7109752
loop_
_publ_author_name
'Ran-Ning Guo'
'Xian-Feng Cai'
'Lei Shi'
'Zhi-Shi Ye'
'Mu-Wang Chen'
'Yong-Gui Zhou'

_publ_section_title
;
 An efficient route to chiral N-heterocycles bearing a C-F stereogenic
 center via asymmetric hydrogenation of fluorinated isoquinolines
;
_journal_name_full Chem.Commun.
_journal_page_first 8537
_journal_paper_doi 10.1039/c3cc45341c
_journal_volume 49
_journal_year 2013
_chemical_absolute_configuration ad
_chemical_formula_sum 'C19 H19 Br F N O'
_chemical_formula_weight 376.26
_chemical_name_systematic
;
?
;
_space_group_IT_number 19
_symmetry_cell_setting orthorhombic
_symmetry_space_group_name_Hall 'P 2ac 2ab'
_symmetry_space_group_name_H-M 'P 21 21 21'
_atom_sites_solution_hydrogens geom
_atom_sites_solution_primary direct
_atom_sites_solution_secondary difmap
_audit_creation_method SHELXL-97
_cell_angle_alpha 90.00
_cell_angle_beta 90.00
_cell_angle_gamma 90.00
_cell_formula_units_Z 4
_cell_length_a 5.8517(5)
_cell_length_b 16.9278(15)
_cell_length_c 17.4654(15)
_cell_measurement_reflns_used 2290
_cell_measurement_temperature 293(2)
_cell_measurement_theta_max 40.047
_cell_measurement_theta_min 4.813
_cell_volume 1730.1(3)
_computing_cell_refinement 'Bruker SMART'
_computing_data_collection 'Bruker SMART'
_computing_data_reduction 'Bruker SHELXTL'
_computing_molecular_graphics 'Bruker SHELXTL'
_computing_publication_material 'Bruker SHELXTL'
_computing_structure_refinement 'SHELXL-97 (Sheldrick, 1997)'
_computing_structure_solution 'SHELXS-97 (Sheldrick, 1990)'
_diffrn_ambient_temperature 293(2)
_diffrn_measured_fraction_theta_full 1.000
_diffrn_measured_fraction_theta_max 1.000
_diffrn_measurement_device_type 'CCD area detector'
_diffrn_measurement_method 'phi and omega scans'
_diffrn_radiation_monochromator graphite
_diffrn_radiation_source 'fine-focus sealed tube'
_diffrn_radiation_type MoK\a
_diffrn_radiation_wavelength 0.71073
_diffrn_reflns_av_R_equivalents 0.0489
_diffrn_reflns_av_sigmaI/netI 0.0546
_diffrn_reflns_limit_h_max 7
_diffrn_reflns_limit_h_min -7
_diffrn_reflns_limit_k_max 20
_diffrn_reflns_limit_k_min -12
_diffrn_reflns_limit_l_max 20
_diffrn_reflns_limit_l_min -21
_diffrn_reflns_number 10163
_diffrn_reflns_theta_full 26.00
_diffrn_reflns_theta_max 26.00
_diffrn_reflns_theta_min 1.68
_exptl_absorpt_coefficient_mu 2.389
_exptl_absorpt_correction_T_max 1.00000
_exptl_absorpt_correction_T_min 0.49503
_exptl_absorpt_correction_type empirical
_exptl_absorpt_process_details sadabs
_exptl_crystal_colour colorless
_exptl_crystal_density_diffrn 1.445
_exptl_crystal_density_method 'not measured'
_exptl_crystal_description prismatic
_exptl_crystal_F_000 768
_exptl_crystal_size_max 0.311
_exptl_crystal_size_mid 0.165
_exptl_crystal_size_min 0.147
_refine_diff_density_max 0.242
_refine_diff_density_min -0.221
_refine_diff_density_rms 0.046
_refine_ls_abs_structure_details 'Flack H D (1983), Acta Cryst. A39, 876-881'
_refine_ls_abs_structure_Flack 0.012(12)
_refine_ls_extinction_method none
_refine_ls_goodness_of_fit_ref 1.002
_refine_ls_hydrogen_treatment constr
_refine_ls_matrix_type full
_refine_ls_number_parameters 209
_refine_ls_number_reflns 3388
_refine_ls_number_restraints 0
_refine_ls_restrained_S_all 1.002
_refine_ls_R_factor_all 0.0602
_refine_ls_R_factor_gt 0.0405
_refine_ls_shift/su_max 0.001
_refine_ls_shift/su_mean 0.000
_refine_ls_structure_factor_coef Fsqd
_refine_ls_weighting_details 'calc w=1/[\s^2^(Fo^2^)+(0.0455P)^2^+0.0000P] where P=(Fo^2^+2Fc^2^)/3'
_refine_ls_weighting_scheme calc
_refine_ls_wR_factor_gt 0.0920
_refine_ls_wR_factor_ref 0.1000
_reflns_number_gt 2512
_reflns_number_total 3388
_reflns_threshold_expression >2sigma(I)
_cod_data_source_file c3cc45341c.txt
_cod_data_source_block cd212483
_cod_original_sg_symbol_H-M P2(1)2(1)2(1)
_cod_database_code 7109752

loop_
_symmetry_equiv_pos_as_xyz
'x, y, z'
'-x+1/2, -y, z+1/2'
'-x, y+1/2, -z+1/2'
'x+1/2, -y+1/2, -z'

loop_
_atom_site_label
_atom_site_type_symbol
_atom_site_fract_x
_atom_site_fract_y
_atom_site_fract_z
_atom_site_U_iso_or_equiv
_atom_site_adp_type
_atom_site_occupancy
_atom_site_symmetry_multiplicity
_atom_site_calc_flag
_atom_site_refinement_flags
Br1 Br 0.23912(8) 0.27057(2) 0.322745(19) 0.08304(18) Uani 1 1 d .
F1 F 0.8044(5) -0.08990(17) 0.77018(13) 0.1122(10) Uani 1 1 d .
N1 N 0.5547(5) 0.00809(16) 0.60619(15) 0.0561(7) Uani 1 1 d .
O1 O 0.8668(5) 0.01011(18) 0.53132(15) 0.0793(8) Uani 1 1 d .
C1 C 0.6358(6) -0.0595(2) 0.6495(2) 0.0649(9) Uani 1 1 d .
H1 H 0.7589 -0.0841 0.6198 0.078 Uiso 1 1 calc R
C2 C 0.7415(8) -0.0271(2) 0.72308(18) 0.0712(9) Uani 1 1 d .
H2 H 0.8792 0.0028 0.7097 0.085 Uiso 1 1 calc R
C3 C 0.5811(6) 0.0265(2) 0.76410(18) 0.0577(8) Uani 1 1 d .
C4 C 0.6107(8) 0.0410(2) 0.8423(2) 0.0739(11) Uani 1 1 d .
H4 H 0.7304 0.0170 0.8684 0.089 Uiso 1 1 calc R
C5 C 0.4661(10) 0.0900(3) 0.8806(2) 0.0875(13) Uani 1 1 d .
H5 H 0.4864 0.0984 0.9328 0.105 Uiso 1 1 calc R
C6 C 0.2922(9) 0.1266(3) 0.8433(2) 0.0875(13) Uani 1 1 d .
H6 H 0.1952 0.1606 0.8697 0.105 Uiso 1 1 calc R
C7 C 0.2598(8) 0.1134(2) 0.76615(18) 0.0723(9) Uani 1 1 d .
H7 H 0.1395 0.1379 0.7407 0.087 Uiso 1 1 calc R
C8 C 0.4065(6) 0.0635(2) 0.72612(18) 0.0557(8) Uani 1 1 d .
C9 C 0.3663(6) 0.0509(2) 0.64094(16) 0.0570(8) Uani 1 1 d .
H9A H 0.2257 0.0214 0.6336 0.068 Uiso 1 1 calc R
H9B H 0.3492 0.1017 0.6159 0.068 Uiso 1 1 calc R
C10 C 0.6757(5) 0.0347(2) 0.54626(19) 0.0543(9) Uani 1 1 d .
C11 C 0.5653(6) 0.09298(19) 0.49407(15) 0.0506(8) Uani 1 1 d .
C12 C 0.6852(6) 0.16034(19) 0.47142(18) 0.0587(9) Uani 1 1 d .
H12 H 0.8305 0.1700 0.4909 0.070 Uiso 1 1 calc R
C13 C 0.5884(6) 0.2126(2) 0.42023(19) 0.0617(9) Uani 1 1 d .
H13 H 0.6666 0.2582 0.4062 0.074 Uiso 1 1 calc R
C14 C 0.3786(6) 0.1974(2) 0.39027(17) 0.0582(8) Uani 1 1 d .
C15 C 0.2588(7) 0.13075(19) 0.40916(16) 0.0584(7) Uani 1 1 d .
H15 H 0.1176 0.1202 0.3870 0.070 Uiso 1 1 calc R
C16 C 0.3535(6) 0.0793(2) 0.46236(18) 0.0588(9) Uani 1 1 d .
H16 H 0.2720 0.0346 0.4769 0.071 Uiso 1 1 calc R
C17 C 0.4525(7) -0.1215(2) 0.6617(2) 0.0739(10) Uani 1 1 d .
H17A H 0.5187 -0.1661 0.6886 0.089 Uiso 1 1 calc R
H17B H 0.3332 -0.0996 0.6939 0.089 Uiso 1 1 calc R
C18 C 0.3478(10) -0.1502(3) 0.5879(3) 0.1114(18) Uani 1 1 d .
H18A H 0.2781 -0.1057 0.5619 0.134 Uiso 1 1 calc R
H18B H 0.4682 -0.1705 0.5552 0.134 Uiso 1 1 calc R
C19 C 0.1710(10) -0.2134(3) 0.5984(3) 0.125(2) Uani 1 1 d .
H19A H 0.2425 -0.2604 0.6178 0.188 Uiso 1 1 calc R
H19B H 0.1000 -0.2248 0.5501 0.188 Uiso 1 1 calc R
H19C H 0.0573 -0.1956 0.6341 0.188 Uiso 1 1 calc R

loop_
_atom_site_aniso_label
_atom_site_aniso_U_11
_atom_site_aniso_U_22
_atom_site_aniso_U_33
_atom_site_aniso_U_23
_atom_site_aniso_U_13
_atom_site_aniso_U_12
Br1 0.1004(3) 0.0799(3) 0.0688(2) 0.01545(18) -0.0016(3) 0.0058(3)
F1 0.124(2) 0.1135(19) 0.0992(15) 0.0131(14) -0.0368(16) 0.0516(18)
N1 0.0496(16) 0.0579(16) 0.0608(16) 0.0089(13) 0.0098(14) 0.0110(14)
O1 0.0495(15) 0.115(2) 0.0731(16) 0.0086(16) 0.0124(13) 0.0156(15)
C1 0.056(2) 0.066(2) 0.072(2) 0.0051(18) 0.0052(17) 0.0133(19)
C2 0.057(2) 0.077(2) 0.079(2) 0.0162(18) -0.004(2) 0.010(3)
C3 0.053(2) 0.061(2) 0.0596(19) 0.0090(16) 0.0052(17) -0.0077(18)
C4 0.079(3) 0.074(3) 0.069(2) 0.012(2) -0.010(2) -0.011(2)
C5 0.121(4) 0.085(3) 0.057(2) 0.003(2) 0.001(3) -0.015(3)
C6 0.112(4) 0.081(3) 0.069(2) -0.0008(19) 0.030(3) 0.014(3)
C7 0.072(2) 0.080(2) 0.0658(18) 0.0083(17) 0.014(2) 0.013(3)
C8 0.0472(19) 0.0605(19) 0.0593(18) 0.0116(16) 0.0109(16) -0.0053(17)
C9 0.0465(18) 0.067(2) 0.0574(18) 0.0109(17) 0.0096(14) 0.0094(17)
C10 0.0416(19) 0.068(2) 0.0532(18) -0.0036(17) 0.0036(14) -0.0026(16)
C11 0.0416(18) 0.0631(19) 0.0470(16) -0.0052(15) 0.0059(14) -0.0021(17)
C12 0.045(2) 0.070(2) 0.0608(18) -0.0081(17) 0.0061(15) -0.0117(16)
C13 0.063(2) 0.059(2) 0.0633(19) -0.0008(17) 0.0114(18) -0.0175(18)
C14 0.065(2) 0.0588(19) 0.0505(17) -0.0023(15) 0.0097(16) 0.0022(19)
C15 0.0493(17) 0.071(2) 0.0551(15) -0.0024(15) -0.002(2) -0.006(2)
C16 0.051(2) 0.063(2) 0.0620(18) 0.0093(18) 0.0074(16) -0.0129(17)
C17 0.076(3) 0.061(2) 0.085(2) 0.0093(19) -0.005(2) 0.005(2)
C18 0.151(5) 0.082(3) 0.101(3) 0.001(3) -0.016(3) -0.022(3)
C19 0.142(5) 0.083(3) 0.151(5) -0.011(3) -0.036(4) -0.012(3)

loop_
_atom_type_symbol
_atom_type_description
_atom_type_scat_dispersion_real
_atom_type_scat_dispersion_imag
_atom_type_scat_source
C C 0.0033 0.0016 'International Tables Vol C Tables 4.2.6.8 and 6.1.1.4'
H H 0.0000 0.0000 'International Tables Vol C Tables 4.2.6.8 and 6.1.1.4'
N N 0.0061 0.0033 'International Tables Vol C Tables 4.2.6.8 and 6.1.1.4'
O O 0.0106 0.0060 'International Tables Vol C Tables 4.2.6.8 and 6.1.1.4'
F F 0.0171 0.0103 'International Tables Vol C Tables 4.2.6.8 and 6.1.1.4'
Br Br -0.2901 2.4595 'International Tables Vol C Tables 4.2.6.8 and 6.1.1.4'

loop_
_geom_angle_atom_site_label_1
_geom_angle_atom_site_label_2
_geom_angle_atom_site_label_3
_geom_angle
C10 N1 C1 119.9(3)
C10 N1 C9 124.0(3)
C1 N1 C9 115.1(3)
N1 C1 C17 112.8(3)
N1 C1 C2 106.8(3)
C17 C1 C2 114.5(3)
N1 C1 H1 107.5
C17 C1 H1 107.5
C2 C1 H1 107.5
F1 C2 C3 110.3(3)
F1 C2 C1 109.3(3)
C3 C2 C1 111.6(3)
F1 C2 H2 108.5
C3 C2 H2 108.5
C1 C2 H2 108.5
C8 C3 C4 119.0(3)
C8 C3 C2 121.0(3)
C4 C3 C2 120.0(4)
C5 C4 C3 120.7(4)
C5 C4 H4 119.7
C3 C4 H4 119.7
C6 C5 C4 120.6(4)
C6 C5 H5 119.7
C4 C5 H5 119.7
C5 C6 C7 119.8(4)
C5 C6 H6 120.1
C7 C6 H6 120.1
C6 C7 C8 120.3(4)
C6 C7 H7 119.8
C8 C7 H7 119.8
C3 C8 C7 119.6(3)
C3 C8 C9 121.7(3)
C7 C8 C9 118.7(3)
N1 C9 C8 111.2(3)
N1 C9 H9A 109.4
C8 C9 H9A 109.4
N1 C9 H9B 109.4
C8 C9 H9B 109.4
H9A C9 H9B 108.0
O1 C10 N1 122.3(4)
O1 C10 C11 119.5(3)
N1 C10 C11 118.1(3)
C16 C11 C12 118.4(3)
C16 C11 C10 121.6(3)
C12 C11 C10 119.7(3)
C13 C12 C11 120.1(3)
C13 C12 H12 120.0
C11 C12 H12 120.0
C14 C13 C12 120.0(3)
C14 C13 H13 120.0
C12 C13 H13 120.0
C13 C14 C15 121.7(3)
C13 C14 Br1 120.3(3)
C15 C14 Br1 117.9(3)
C14 C15 C16 118.3(3)
C14 C15 H15 120.8
C16 C15 H15 120.8
C11 C16 C15 121.5(3)
C11 C16 H16 119.3
C15 C16 H16 119.3
C18 C17 C1 112.9(4)
C18 C17 H17A 109.0
C1 C17 H17A 109.0
C18 C17 H17B 109.0
C1 C17 H17B 109.0
H17A C17 H17B 107.8
C19 C18 C17 113.9(4)
C19 C18 H18A 108.8
C17 C18 H18A 108.8
C19 C18 H18B 108.8
C17 C18 H18B 108.8
H18A C18 H18B 107.7
C18 C19 H19A 109.5
C18 C19 H19B 109.5
H19A C19 H19B 109.5
C18 C19 H19C 109.5
H19A C19 H19C 109.5
H19B C19 H19C 109.5

loop_
_geom_bond_atom_site_label_1
_geom_bond_atom_site_label_2
_geom_bond_distance
Br1 C14 1.895(3)
F1 C2 1.393(4)
N1 C10 1.342(4)
N1 C1 1.451(4)
N1 C9 1.452(4)
O1 C10 1.222(4)
C1 C17 1.517(5)
C1 C2 1.528(5)
C1 H1 0.9800
C2 C3 1.489(5)
C2 H2 0.9800
C3 C8 1.370(5)
C3 C4 1.399(5)
C4 C5 1.360(6)
C4 H4 0.9300
C5 C6 1.358(6)
C5 H5 0.9300
C6 C7 1.379(5)
C6 H6 0.9300
C7 C8 1.393(5)
C7 H7 0.9300
C8 C9 1.521(4)
C9 H9A 0.9700
C9 H9B 0.9700
C10 C11 1.490(5)
C11 C16 1.377(4)
C11 C12 1.396(4)
C12 C13 1.379(5)
C12 H12 0.9300
C13 C14 1.359(5)
C13 H13 0.9300
C14 C15 1.369(5)
C15 C16 1.389(4)
C15 H15 0.9300
C16 H16 0.9300
C17 C18 1.508(6)
C17 H17A 0.9700
C17 H17B 0.9700
C18 C19 1.500(7)
C18 H18A 0.9700
C18 H18B 0.9700
C19 H19A 0.9600
C19 H19B 0.9600
C19 H19C 0.9600

loop_
_geom_torsion_atom_site_label_1
_geom_torsion_atom_site_label_2
_geom_torsion_atom_site_label_3
_geom_torsion_atom_site_label_4
_geom_torsion
C10 N1 C1 C17 -130.9(3)
C9 N1 C1 C17 60.2(4)
C10 N1 C1 C2 102.4(3)
C9 N1 C1 C2 -66.5(4)
N1 C1 C2 F1 174.8(3)
C17 C1 C2 F1 49.1(4)
N1 C1 C2 C3 52.5(4)
C17 C1 C2 C3 -73.2(4)
F1 C2 C3 C8 -144.3(3)
C1 C2 C3 C8 -22.6(5)
F1 C2 C3 C4 37.0(5)
C1 C2 C3 C4 158.8(3)
C8 C3 C4 C5 1.2(5)
C2 C3 C4 C5 179.8(4)
C3 C4 C5 C6 -1.0(6)
C4 C5 C6 C7 0.9(7)
C5 C6 C7 C8 -0.9(7)
C4 C3 C8 C7 -1.2(5)
C2 C3 C8 C7 -179.9(3)
C4 C3 C8 C9 179.4(3)
C2 C3 C8 C9 0.8(5)
C6 C7 C8 C3 1.1(6)
C6 C7 C8 C9 -179.5(4)
C10 N1 C9 C8 -124.0(3)
C1 N1 C9 C8 44.5(4)
C3 C8 C9 N1 -10.0(4)
C7 C8 C9 N1 170.6(3)
C1 N1 C10 O1 -8.6(5)
C9 N1 C10 O1 159.3(3)
C1 N1 C10 C11 167.8(3)
C9 N1 C10 C11 -24.3(5)
O1 C10 C11 C16 124.7(4)
N1 C10 C11 C16 -51.7(4)
O1 C10 C11 C12 -50.0(4)
N1 C10 C11 C12 133.5(3)
C16 C11 C12 C13 1.9(4)
C10 C11 C12 C13 176.9(3)
C11 C12 C13 C14 -1.7(5)
C12 C13 C14 C15 -0.4(5)
C12 C13 C14 Br1 177.7(2)
C13 C14 C15 C16 2.2(5)
Br1 C14 C15 C16 -176.0(2)
C12 C11 C16 C15 -0.1(5)
C10 C11 C16 C15 -174.9(3)
C14 C15 C16 C11 -1.9(5)
N1 C1 C17 C18 55.9(5)
C2 C1 C17 C18 178.3(4)
C1 C17 C18 C19 178.2(4)
